data_7705886
loop_
_publ_author_name
'Sevim, Mehmet'
'Kavukcu, Serdar Bat\?ikan'
'K\?inal, Arma\(gan'
'\,Sahin, Onur'
'T\"urkmen, Hayati'

_publ_section_title
;
 C-C coupling formation using nitron complexes.
;
_journal_issue 46
_journal_name_full 'Dalton transactions (Cambridge, England : 2003)'
_journal_page_first 16903
_journal_page_last 16915
_journal_paper_doi 10.1039/d0dt02937h
_journal_volume 49
_journal_year 2020
_chemical_formula_moiety 'C25 H21 Br2 N5 Pd'
_chemical_formula_sum 'C25 H21 Br2 N5 Pd'
_chemical_formula_weight 657.69
_space_group_crystal_system triclinic
_space_group_IT_number 2
_space_group_name_Hall '-P 1'
_space_group_name_H-M_alt 'P -1'
_atom_sites_solution_hydrogens mixed
_audit_creation_method SHELXL-2013
_audit_update_record
;
2020-10-21 deposited with the CCDC.	2020-10-28 downloaded from the CCDC.
;
_cell_angle_alpha 77.662(4)
_cell_angle_beta 71.146(5)
_cell_angle_gamma 69.041(4)
_cell_formula_units_Z 2
_cell_length_a 9.6188(11)
_cell_length_b 11.9263(14)
_cell_length_c 12.2365(13)
_cell_measurement_reflns_used 9883
_cell_measurement_temperature 296
_cell_measurement_theta_max 28.30
_cell_measurement_theta_min 3.31
_cell_volume 1232.9(2)
_computing_cell_refinement 'SAINT(Bruker, 2013)'
_computing_data_collection 'APEX2 (Bruker, 2013)'
_computing_data_reduction 'Bruker SAINT'
_computing_molecular_graphics 'Mercury (Macrae, 2008)'
_computing_publication_material 'WinGX (Farrugia, 2012)'
_computing_structure_refinement 'SHELXL-2013 (Sheldrick, 2015)'
_computing_structure_solution 'SHELXS-2013 (Sheldrick, 2008)'
_diffrn_ambient_temperature 296
_diffrn_measured_fraction_theta_full 0.963
_diffrn_measured_fraction_theta_max 0.962
_diffrn_measurement_device_type 'Bruker APEX-II CCD'
_diffrn_measurement_method '\f and \w scans'
_diffrn_radiation_type MoK\a
_diffrn_radiation_wavelength 0.71073
_diffrn_reflns_av_R_equivalents 0.0532
_diffrn_reflns_av_unetI/netI 0.0345
_diffrn_reflns_Laue_measured_fraction_full 0.963
_diffrn_reflns_Laue_measured_fraction_max 0.962
_diffrn_reflns_limit_h_max 11
_diffrn_reflns_limit_h_min -11
_diffrn_reflns_limit_k_max 14
_diffrn_reflns_limit_k_min -14
_diffrn_reflns_limit_l_max 14
_diffrn_reflns_limit_l_min -15
_diffrn_reflns_number 38069
_diffrn_reflns_point_group_measured_fraction_full 0.963
_diffrn_reflns_point_group_measured_fraction_max 0.962
_diffrn_reflns_theta_full 25.242
_diffrn_reflns_theta_max 25.994
_diffrn_reflns_theta_min 3.307
_diffrn_standards_number 0
_exptl_absorpt_coefficient_mu 4.016
_exptl_absorpt_correction_T_max 0.7457
_exptl_absorpt_correction_T_min 0.3689
_exptl_absorpt_correction_type multi-scan
_exptl_absorpt_process_details Bruker
_exptl_crystal_colour gold
_exptl_crystal_density_diffrn 1.772
_exptl_crystal_description prism
_exptl_crystal_F_000 644
_exptl_crystal_size_max 0.18
_exptl_crystal_size_mid 0.12
_exptl_crystal_size_min 0.11
_refine_diff_density_max 0.640
_refine_diff_density_min -0.819
_refine_diff_density_rms 0.150
_refine_ls_extinction_method none
_refine_ls_goodness_of_fit_ref 1.230
_refine_ls_hydrogen_treatment mixed
_refine_ls_matrix_type full
_refine_ls_number_parameters 296
_refine_ls_number_reflns 4647
_refine_ls_number_restraints 0
_refine_ls_restrained_S_all 1.230
_refine_ls_R_factor_all 0.0947
_refine_ls_R_factor_gt 0.0856
_refine_ls_shift/su_max 0.000
_refine_ls_shift/su_mean 0.000
_refine_ls_structure_factor_coef Fsqd
_refine_ls_weighting_details 'w=1/[\s^2^(Fo^2^)+(0.0100P)^2^+32.7370P] where P=(Fo^2^+2Fc^2^)/3'
_refine_ls_weighting_scheme calc
_refine_ls_wR_factor_gt 0.1916
_refine_ls_wR_factor_ref 0.1960
_reflns_Friedel_coverage 0.000
_reflns_number_gt 4148
_reflns_number_total 4647
_reflns_threshold_expression 'I > 2\s(I)'
_cod_data_source_file d0dt02937h2.cif
_cod_data_source_block shelx
_cod_database_code 7705886
_shelx_space_group_comment
;
The symmetry employed for this shelxl refinement is uniquely defined
by the following loop, which should always be used as a source of
symmetry information in preference to the above space-group names.
They are only intended as comments.
;
_shelxl_version_number 2013-4

loop_
_space_group_symop_operation_xyz
'x, y, z'
'-x, -y, -z'

loop_
_atom_site_label
_atom_site_type_symbol
_atom_site_fract_x
_atom_site_fract_y
_atom_site_fract_z
_atom_site_U_iso_or_equiv
_atom_site_adp_type
_atom_site_occupancy
_atom_site_site_symmetry_order
_atom_site_calc_flag
_atom_site_refinement_flags_posn
_atom_site_refinement_flags_adp
_atom_site_refinement_flags_occupancy
_atom_site_disorder_assembly
_atom_site_disorder_group
C1 C 0.301(2) 0.9896(12) 0.8846(13) 0.056(4) Uani 1 1 d . . . . .
H1 H 0.3264 0.9306 0.9446 0.067 Uiso 1 1 calc R U . . .
C2 C 0.249(3) 1.1094(15) 0.9038(15) 0.077(6) Uani 1 1 d . . . . .
H2 H 0.2395 1.1304 0.9755 0.093 Uiso 1 1 calc R U . . .
C3 C 0.213(2) 1.1961(12) 0.8167(14) 0.063(5) Uani 1 1 d . . . . .
H3 H 0.1785 1.2774 0.8276 0.075 Uiso 1 1 calc R U . . .
C4 C 0.229(2) 1.1626(12) 0.7151(14) 0.061(4) Uani 1 1 d . . . . .
H4 H 0.2042 1.2209 0.6545 0.073 Uiso 1 1 calc R U . . .
C5 C 0.2822(17) 1.0409(12) 0.6994(13) 0.049(3) Uani 1 1 d . . . . .
H5 H 0.2942 1.0190 0.6276 0.058 Uiso 1 1 calc R U . . .
C6 C 0.4702(12) 0.5991(9) 0.7421(10) 0.0263(16) Uani 1 1 d . . . . .
C7 C 0.6018(12) 0.4033(9) 0.7608(10) 0.0263(16) Uani 1 1 d . . . . .
C8 C 0.6801(12) 0.5467(9) 0.8386(10) 0.025(2) Uani 1 1 d . . . . .
C9 C 0.8358(14) 0.5221(11) 0.7872(11) 0.037(3) Uani 1 1 d . . . . .
H9 H 0.8810 0.4835 0.7200 0.044 Uiso 1 1 calc R U . . .
C10 C 0.9254(14) 0.5547(13) 0.8352(12) 0.043(3) Uani 1 1 d . . . . .
H10 H 1.0311 0.5371 0.8007 0.052 Uiso 1 1 calc R U . . .
C11 C 0.8588(15) 0.6132(12) 0.9343(12) 0.042(3) Uani 1 1 d . . . . .
H11 H 0.9189 0.6363 0.9660 0.051 Uiso 1 1 calc R U . . .
C12 C 0.7021(16) 0.6372(12) 0.9857(11) 0.040(3) Uani 1 1 d . . . . .
H12 H 0.6563 0.6761 1.0528 0.048 Uiso 1 1 calc R U . . .
C13 C 0.6124(14) 0.6033(10) 0.9373(11) 0.032(3) Uani 1 1 d . . . . .
H13 H 0.5068 0.6193 0.9720 0.039 Uiso 1 1 calc R U . . .
C14 C 0.3124(13) 0.5714(10) 0.6281(10) 0.027(2) Uani 1 1 d . . . . .
C15 C 0.2936(14) 0.4863(11) 0.5788(11) 0.034(3) Uani 1 1 d . . . . .
H15 H 0.3539 0.4060 0.5876 0.041 Uiso 1 1 calc R U . . .
C16 C 0.1863(16) 0.5191(12) 0.5167(12) 0.042(3) Uani 1 1 d . . . . .
H16 H 0.1730 0.4606 0.4851 0.051 Uiso 1 1 calc R U . . .
C17 C 0.0990(15) 0.6374(14) 0.5009(12) 0.046(3) Uani 1 1 d . . . . .
H17 H 0.0265 0.6593 0.4588 0.055 Uiso 1 1 calc R U . . .
C18 C 0.1190(18) 0.7232(13) 0.5476(14) 0.055(4) Uani 1 1 d . . . . .
H18 H 0.0598 0.8036 0.5368 0.066 Uiso 1 1 calc R U . . .
C19 C 0.2262(17) 0.6918(12) 0.6107(13) 0.047(3) Uani 1 1 d . . . . .
H19 H 0.2403 0.7508 0.6412 0.056 Uiso 1 1 calc R U . . .
C20 C 0.7355(14) 0.1824(10) 0.7736(11) 0.034(3) Uani 1 1 d . . . . .
C21 C 0.8538(17) 0.0937(12) 0.8099(13) 0.051(4) Uani 1 1 d . . . . .
H21 H 0.9116 0.1132 0.8467 0.061 Uiso 1 1 calc R U . . .
C22 C 0.887(2) -0.0238(14) 0.7920(16) 0.074(5) Uani 1 1 d . . . . .
H22 H 0.9656 -0.0837 0.8188 0.089 Uiso 1 1 calc R U . . .
C23 C 0.807(2) -0.0542(13) 0.7356(17) 0.067(5) Uani 1 1 d . . . . .
H23 H 0.8315 -0.1342 0.7231 0.080 Uiso 1 1 calc R U . . .
C24 C 0.6891(19) 0.0332(14) 0.6973(18) 0.069(5) Uani 1 1 d . . . . .
H24 H 0.6323 0.0127 0.6604 0.083 Uiso 1 1 calc R U . . .
C25 C 0.6549(18) 0.1542(12) 0.7141(15) 0.055(4) Uani 1 1 d . . . . .
H25 H 0.5785 0.2147 0.6853 0.066 Uiso 1 1 calc R U . . .
Br1 Br 0.5958(2) 0.79666(13) 0.58914(14) 0.0600(5) Uani 1 1 d . . . . .
Br2 Br 0.19324(14) 0.72925(11) 0.93475(11) 0.0364(3) Uani 1 1 d . . . . .
N1 N 0.3163(12) 0.9552(8) 0.7843(9) 0.035(2) Uani 1 1 d . . . . .
N2 N 0.5849(10) 0.5177(8) 0.7857(8) 0.0246(19) Uani 1 1 d . . . . .
N3 N 0.4247(10) 0.5337(8) 0.6926(8) 0.027(2) Uani 1 1 d . . . . .
N4 N 0.5039(11) 0.4104(8) 0.7050(9) 0.030(2) Uani 1 1 d . . . . .
Pd1 Pd 0.39396(10) 0.77128(7) 0.76227(7) 0.0248(2) Uani 1 1 d . . . . .
N5 N 0.7051(12) 0.3027(9) 0.7951(10) 0.036(2) Uani 1 1 d . . . . .
H5A H 0.745(14) 0.314(11) 0.846(11) 0.03(3) Uiso 1 1 d . . . . .

loop_
_atom_site_aniso_label
_atom_site_aniso_U_11
_atom_site_aniso_U_22
_atom_site_aniso_U_33
_atom_site_aniso_U_23
_atom_site_aniso_U_13
_atom_site_aniso_U_12
C1 0.090(12) 0.031(7) 0.052(9) -0.001(6) -0.020(8) -0.028(8)
C2 0.135(18) 0.049(9) 0.053(10) -0.023(8) -0.016(11) -0.034(11)
C3 0.093(13) 0.024(7) 0.060(10) -0.010(7) -0.003(9) -0.019(7)
C4 0.091(13) 0.028(7) 0.058(10) -0.002(6) -0.019(9) -0.015(7)
C5 0.063(10) 0.031(7) 0.049(8) -0.011(6) -0.017(7) -0.006(6)
C6 0.025(4) 0.022(4) 0.034(4) -0.004(3) -0.008(3) -0.010(3)
C7 0.025(4) 0.022(4) 0.034(4) -0.004(3) -0.008(3) -0.010(3)
C8 0.026(6) 0.020(5) 0.036(6) -0.004(4) -0.016(5) -0.009(4)
C9 0.038(7) 0.043(7) 0.030(6) -0.009(5) 0.001(5) -0.019(6)
C10 0.023(6) 0.064(9) 0.049(8) -0.011(7) -0.007(6) -0.022(6)
C11 0.042(8) 0.045(7) 0.054(8) -0.003(6) -0.023(6) -0.023(6)
C12 0.052(8) 0.043(7) 0.035(7) -0.015(6) -0.016(6) -0.016(6)
C13 0.034(6) 0.026(6) 0.042(7) -0.007(5) -0.011(5) -0.013(5)
C14 0.028(6) 0.028(5) 0.030(6) -0.008(4) -0.012(5) -0.009(5)
C15 0.035(7) 0.032(6) 0.045(7) -0.011(5) -0.019(6) -0.009(5)
C16 0.044(8) 0.046(8) 0.048(8) -0.010(6) -0.017(6) -0.020(6)
C17 0.037(7) 0.070(10) 0.040(7) -0.013(7) -0.017(6) -0.018(7)
C18 0.063(10) 0.038(7) 0.066(10) -0.010(7) -0.042(8) 0.007(7)
C19 0.054(9) 0.036(7) 0.065(9) -0.010(6) -0.037(8) -0.010(6)
C20 0.035(7) 0.025(6) 0.043(7) -0.007(5) -0.001(5) -0.016(5)
C21 0.053(9) 0.036(7) 0.058(9) -0.009(6) -0.025(7) 0.002(6)
C22 0.079(13) 0.043(9) 0.076(12) -0.003(8) -0.032(10) 0.019(8)
C23 0.071(12) 0.030(7) 0.092(13) -0.018(8) -0.018(10) -0.004(7)
C24 0.057(10) 0.043(8) 0.128(16) -0.037(9) -0.035(10) -0.015(7)
C25 0.055(9) 0.031(7) 0.086(12) -0.014(7) -0.035(9) -0.005(6)
Br1 0.0762(11) 0.0358(7) 0.0510(9) -0.0118(6) 0.0179(8) -0.0248(7)
Br2 0.0305(7) 0.0363(7) 0.0403(7) -0.0009(5) -0.0085(5) -0.0106(5)
N1 0.043(6) 0.023(5) 0.035(6) -0.009(4) -0.002(5) -0.010(4)
N2 0.025(5) 0.024(4) 0.028(5) -0.003(4) -0.010(4) -0.008(4)
N3 0.027(5) 0.021(4) 0.035(5) -0.004(4) -0.011(4) -0.008(4)
N4 0.034(5) 0.018(4) 0.040(6) -0.007(4) -0.014(4) -0.003(4)
Pd1 0.0317(5) 0.0175(4) 0.0274(4) -0.0046(3) -0.0081(3) -0.0088(3)
N5 0.044(6) 0.026(5) 0.045(6) -0.008(4) -0.028(5) -0.003(4)

loop_
_atom_type_symbol
_atom_type_description
_atom_type_scat_dispersion_real
_atom_type_scat_dispersion_imag
_atom_type_scat_source
C C 0.0033 0.0016 'International Tables Vol C Tables 4.2.6.8 and 6.1.1.4'
H H 0.0000 0.0000 'International Tables Vol C Tables 4.2.6.8 and 6.1.1.4'
Br Br -0.2901 2.4595 'International Tables Vol C Tables 4.2.6.8 and 6.1.1.4'
N N 0.0061 0.0033 'International Tables Vol C Tables 4.2.6.8 and 6.1.1.4'
Pd Pd -0.9988 1.0072 'International Tables Vol C Tables 4.2.6.8 and 6.1.1.4'

loop_
_geom_angle_atom_site_label_1
_geom_angle_atom_site_label_2
_geom_angle_atom_site_label_3
_geom_angle
_geom_angle_site_symmetry_1
_geom_angle_site_symmetry_3
_geom_angle_publ_flag
N1 C1 C2 122.7(14) . . ?
N1 C1 H1 118.7 . . ?
C2 C1 H1 118.7 . . ?
C3 C2 C1 119.1(15) . . ?
C3 C2 H2 120.4 . . ?
C1 C2 H2 120.4 . . ?
C4 C3 C2 118.8(13) . . ?
C4 C3 H3 120.6 . . ?
C2 C3 H3 120.6 . . ?
C3 C4 C5 120.2(15) . . ?
C3 C4 H4 119.9 . . ?
C5 C4 H4 119.9 . . ?
N1 C5 C4 121.7(13) . . ?
N1 C5 H5 119.1 . . ?
C4 C5 H5 119.1 . . ?
N3 C6 N2 104.7(9) . . ?
N3 C6 Pd1 131.8(8) . . ?
N2 C6 Pd1 123.4(8) . . ?
N4 C7 N5 127.1(10) . . ?
N4 C7 N2 111.0(9) . . ?
N5 C7 N2 121.9(10) . . ?
C13 C8 C9 120.5(10) . . ?
C13 C8 N2 119.3(10) . . ?
C9 C8 N2 120.1(10) . . ?
C8 C9 C10 120.0(11) . . ?
C8 C9 H9 120.0 . . ?
C10 C9 H9 120.0 . . ?
C9 C10 C11 120.3(12) . . ?
C9 C10 H10 119.8 . . ?
C11 C10 H10 119.8 . . ?
C12 C11 C10 119.3(11) . . ?
C12 C11 H11 120.3 . . ?
C10 C11 H11 120.3 . . ?
C11 C12 C13 120.1(12) . . ?
C11 C12 H12 120.0 . . ?
C13 C12 H12 120.0 . . ?
C8 C13 C12 119.7(11) . . ?
C8 C13 H13 120.1 . . ?
C12 C13 H13 120.1 . . ?
C15 C14 C19 119.4(10) . . ?
C15 C14 N3 118.9(10) . . ?
C19 C14 N3 121.7(10) . . ?
C16 C15 C14 120.5(11) . . ?
C16 C15 H15 119.8 . . ?
C14 C15 H15 119.8 . . ?
C17 C16 C15 120.4(12) . . ?
C17 C16 H16 119.8 . . ?
C15 C16 H16 119.8 . . ?
C16 C17 C18 119.6(12) . . ?
C16 C17 H17 120.2 . . ?
C18 C17 H17 120.2 . . ?
C17 C18 C19 120.8(13) . . ?
C17 C18 H18 119.6 . . ?
C19 C18 H18 119.6 . . ?
C18 C19 C14 119.3(12) . . ?
C18 C19 H19 120.4 . . ?
C14 C19 H19 120.4 . . ?
C21 C20 C25 119.8(12) . . ?
C21 C20 N5 117.7(12) . . ?
C25 C20 N5 122.4(11) . . ?
C22 C21 C20 120.0(15) . . ?
C22 C21 H21 120.0 . . ?
C20 C21 H21 120.0 . . ?
C23 C22 C21 121.2(15) . . ?
C23 C22 H22 119.4 . . ?
C21 C22 H22 119.4 . . ?
C22 C23 C24 119.8(14) . . ?
C22 C23 H23 120.1 . . ?
C24 C23 H23 120.1 . . ?
C23 C24 C25 119.6(15) . . ?
C23 C24 H24 120.2 . . ?
C25 C24 H24 120.2 . . ?
C20 C25 C24 119.5(14) . . ?
C20 C25 H25 120.3 . . ?
C24 C25 H25 120.3 . . ?
C1 N1 C5 117.5(11) . . ?
C1 N1 Pd1 120.4(9) . . ?
C5 N1 Pd1 122.0(9) . . ?
C6 N2 C7 107.5(8) . . ?
C6 N2 C8 125.4(9) . . ?
C7 N2 C8 126.9(9) . . ?
C6 N3 N4 113.2(9) . . ?
C6 N3 C14 130.0(9) . . ?
N4 N3 C14 116.8(8) . . ?
C7 N4 N3 103.5(8) . . ?
C6 Pd1 N1 178.9(4) . . ?
C6 Pd1 Br1 87.2(3) . . ?
N1 Pd1 Br1 92.4(3) . . ?
C6 Pd1 Br2 88.4(3) . . ?
N1 Pd1 Br2 92.1(3) . . ?
Br1 Pd1 Br2 175.48(6) . . ?
C7 N5 C20 127.3(10) . . ?
C7 N5 H5A 113(8) . . ?
C20 N5 H5A 119(8) . . ?

loop_
_geom_bond_atom_site_label_1
_geom_bond_atom_site_label_2
_geom_bond_distance
_geom_bond_site_symmetry_2
_geom_bond_publ_flag
C1 N1 1.325(17) . ?
C1 C2 1.380(19) . ?
C1 H1 0.9300 . ?
C2 C3 1.35(2) . ?
C2 H2 0.9300 . ?
C3 C4 1.33(2) . ?
C3 H3 0.9300 . ?
C4 C5 1.389(18) . ?
C4 H4 0.9300 . ?
C5 N1 1.326(17) . ?
C5 H5 0.9300 . ?
C6 N3 1.335(13) . ?
C6 N2 1.355(14) . ?
C6 Pd1 1.959(10) . ?
C7 N4 1.301(14) . ?
C7 N5 1.343(14) . ?
C7 N2 1.403(13) . ?
C8 C13 1.366(16) . ?
C8 C9 1.372(16) . ?
C8 N2 1.443(13) . ?
C9 C10 1.379(17) . ?
C9 H9 0.9300 . ?
C10 C11 1.381(19) . ?
C10 H10 0.9300 . ?
C11 C12 1.380(19) . ?
C11 H11 0.9300 . ?
C12 C13 1.394(16) . ?
C12 H12 0.9300 . ?
C13 H13 0.9300 . ?
C14 C15 1.376(15) . ?
C14 C19 1.388(17) . ?
C14 N3 1.429(13) . ?
C15 C16 1.373(17) . ?
C15 H15 0.9300 . ?
C16 C17 1.369(19) . ?
C16 H16 0.9300 . ?
C17 C18 1.368(19) . ?
C17 H17 0.9300 . ?
C18 C19 1.384(18) . ?
C18 H18 0.9300 . ?
C19 H19 0.9300 . ?
C20 C21 1.369(18) . ?
C20 C25 1.378(19) . ?
C20 N5 1.423(14) . ?
C21 C22 1.37(2) . ?
C21 H21 0.9300 . ?
C22 C23 1.36(2) . ?
C22 H22 0.9300 . ?
C23 C24 1.37(2) . ?
C23 H23 0.9300 . ?
C24 C25 1.405(18) . ?
C24 H24 0.9300 . ?
C25 H25 0.9300 . ?
Br1 Pd1 2.4159(17) . ?
Br2 Pd1 2.4576(16) . ?
N1 Pd1 2.095(9) . ?
N3 N4 1.394(12) . ?
N5 H5A 0.89(13) . ?

loop_
_geom_torsion_atom_site_label_1
_geom_torsion_atom_site_label_2
_geom_torsion_atom_site_label_3
_geom_torsion_atom_site_label_4
_geom_torsion
_geom_torsion_site_symmetry_1
_geom_torsion_site_symmetry_2
_geom_torsion_site_symmetry_3
_geom_torsion_site_symmetry_4
_geom_torsion_publ_flag
N1 C1 C2 C3 0(3) . . . . ?
C1 C2 C3 C4 0(3) . . . . ?
C2 C3 C4 C5 0(3) . . . . ?
C3 C4 C5 N1 1(3) . . . . ?
C13 C8 C9 C10 0.0(18) . . . . ?
N2 C8 C9 C10 177.2(11) . . . . ?
C8 C9 C10 C11 -1(2) . . . . ?
C9 C10 C11 C12 1(2) . . . . ?
C10 C11 C12 C13 0(2) . . . . ?
C9 C8 C13 C12 0.4(17) . . . . ?
N2 C8 C13 C12 -176.7(10) . . . . ?
C11 C12 C13 C8 -0.2(19) . . . . ?
C19 C14 C15 C16 -2.5(19) . . . . ?
N3 C14 C15 C16 179.7(12) . . . . ?
C14 C15 C16 C17 1(2) . . . . ?
C15 C16 C17 C18 0(2) . . . . ?
C16 C17 C18 C19 0(2) . . . . ?
C17 C18 C19 C14 -1(2) . . . . ?
C15 C14 C19 C18 2(2) . . . . ?
N3 C14 C19 C18 -180.0(13) . . . . ?
C25 C20 C21 C22 -3(2) . . . . ?
N5 C20 C21 C22 179.5(14) . . . . ?
C20 C21 C22 C23 2(3) . . . . ?
C21 C22 C23 C24 -1(3) . . . . ?
C22 C23 C24 C25 2(3) . . . . ?
C21 C20 C25 C24 4(2) . . . . ?
N5 C20 C25 C24 -179.1(15) . . . . ?
C23 C24 C25 C20 -3(3) . . . . ?
C2 C1 N1 C5 1(2) . . . . ?
C2 C1 N1 Pd1 -179.5(14) . . . . ?
C4 C5 N1 C1 -1(2) . . . . ?
C4 C5 N1 Pd1 179.2(12) . . . . ?
N3 C6 N2 C7 -0.8(12) . . . . ?
Pd1 C6 N2 C7 176.4(8) . . . . ?
N3 C6 N2 C8 174.2(10) . . . . ?
Pd1 C6 N2 C8 -8.7(15) . . . . ?
N4 C7 N2 C6 -0.2(13) . . . . ?
N5 C7 N2 C6 -178.7(11) . . . . ?
N4 C7 N2 C8 -175.1(10) . . . . ?
N5 C7 N2 C8 6.4(17) . . . . ?
C13 C8 N2 C6 62.1(15) . . . . ?
C9 C8 N2 C6 -115.1(13) . . . . ?
C13 C8 N2 C7 -123.9(12) . . . . ?
C9 C8 N2 C7 58.9(15) . . . . ?
N2 C6 N3 N4 1.5(12) . . . . ?
Pd1 C6 N3 N4 -175.3(8) . . . . ?
N2 C6 N3 C14 -176.7(11) . . . . ?
Pd1 C6 N3 C14 6.5(19) . . . . ?
C15 C14 N3 C6 175.6(12) . . . . ?
C19 C14 N3 C6 -2.1(19) . . . . ?
C15 C14 N3 N4 -2.6(15) . . . . ?
C19 C14 N3 N4 179.7(12) . . . . ?
N5 C7 N4 N3 179.4(12) . . . . ?
N2 C7 N4 N3 1.1(12) . . . . ?
C6 N3 N4 C7 -1.7(13) . . . . ?
C14 N3 N4 C7 176.8(10) . . . . ?
N4 C7 N5 C20 3(2) . . . . ?
N2 C7 N5 C20 -178.7(11) . . . . ?
C21 C20 N5 C7 175.6(13) . . . . ?
C25 C20 N5 C7 -2(2) . . . . ?
